data_4315087
loop_
_publ_author_name
'Alexandra G. Trambitas'
'Tarun K. Panda'
'Jelena Jenter'
'Peter W. Roesky'
'Constantin Daniliuc'
'Cristian G. Hrib'
'Peter G. Jones'
'Matthias Tamm'

_publ_contact_author
;
        Peter G. Jones
        Institut f\"ur Anorganische und Analytische Chemie
        Technische Universit\"at Braunschweig
        Postfach 3329
        38023 Braunschweig
        Germany
;
_publ_contact_author_email p.jones@tu-bs.de
_publ_contact_author_fax '049 531 391-5387'
_publ_contact_author_phone '049 531 391-5382'
_publ_section_title
;
 Rare-Earth Metal Alkyl, Amido, and Cyclopentadienyl Complexes Supported
 by Imidazolin-2-iminato Ligands: Synthesis, Structural Characterization,
 and Catalytic Application
;
_journal_name_full 'Inorganic Chemistry'
_journal_page_first 2435
_journal_page_last 2446
_journal_paper_doi 10.1021/ic9024052
_journal_volume 49
_journal_year 2010
_chemical_formula_sum 'C43 H74 Gd N3 O2 Si2'
_chemical_formula_weight 878.48
_chemical_name_systematic
; 
 ? 
;
_space_group_IT_number 33
_symmetry_cell_setting orthorhombic
_symmetry_space_group_name_Hall 'P 2c -2n'
_symmetry_space_group_name_H-M 'P n a 21'
_atom_sites_solution_hydrogens geom
_atom_sites_solution_primary direct
_atom_sites_solution_secondary difmap
_audit_creation_method SHELXL-97
_cell_angle_alpha 90.00
_cell_angle_beta 90.00
_cell_angle_gamma 90.00
_cell_formula_units_Z 4
_cell_length_a 19.5496(2)
_cell_length_b 13.3110(2)
_cell_length_c 18.0652(2)
_cell_measurement_reflns_used 40912
_cell_measurement_temperature 100(2)
_cell_measurement_theta_max 30.8485
_cell_measurement_theta_min 2.0786
_cell_volume 4701.01(10)
_computing_cell_refinement
; 
CrysAlis RED, Oxford Diffraction Ltd., 
Version 1.171.33.32 (release 27-01-2009 CrysAlis171 .NET) 
(compiled Jan 27 2009,14:17:37) 
;
_computing_data_collection
; 
CrysAlis CCD, Oxford Diffraction Ltd., 
Version 1.171.33.32 (release 27-01-2009 CrysAlis171 .NET) 
(compiled Jan 27 2009,14:17:37) 
;
_computing_data_reduction
; 
CrysAlis RED, Oxford Diffraction Ltd., 
Version 1.171.33.32 (release 27-01-2009 CrysAlis171 .NET) 
(compiled Jan 27 2009,14:17:37) 
;
_computing_molecular_graphics 'BRUKER XP'
_computing_publication_material SHELXL-97
_computing_structure_refinement 'SHELXL-97 (Sheldrick, 1997)'
_computing_structure_solution 'SHELXS-97 (Sheldrick, 1990)'
_diffrn_ambient_temperature 100(2)
_diffrn_detector_area_resol_mean 16.1419
_diffrn_measured_fraction_theta_full 0.998
_diffrn_measured_fraction_theta_max 0.998
_diffrn_measurement_device_type 'Goniometer KM4/Xcalibur, detector: Eos'
_diffrn_measurement_method '\w scans'
_diffrn_radiation_monochromator graphite
_diffrn_radiation_source 'Enhance (Mo) X-ray Source'
_diffrn_radiation_type 'Mo K\a'
_diffrn_radiation_wavelength 0.71073
_diffrn_reflns_av_R_equivalents 0.0649
_diffrn_reflns_av_sigmaI/netI 0.0693
_diffrn_reflns_limit_h_max 27
_diffrn_reflns_limit_h_min -27
_diffrn_reflns_limit_k_max 18
_diffrn_reflns_limit_k_min -18
_diffrn_reflns_limit_l_max 24
_diffrn_reflns_limit_l_min -24
_diffrn_reflns_number 160663
_diffrn_reflns_theta_full 29.57
_diffrn_reflns_theta_max 29.57
_diffrn_reflns_theta_min 2.08
_exptl_absorpt_coefficient_mu 1.496
_exptl_absorpt_correction_T_max 1.00000
_exptl_absorpt_correction_T_min 0.99166
_exptl_absorpt_correction_type multi-scan
_exptl_absorpt_process_details
; 
CrysAlis RED, Oxford Diffraction Ltd., 
Version 1.171.33.32 (release 27-01-2009 CrysAlis171 .NET) 
(compiled Jan 27 2009,14:17:37) 
;
_exptl_crystal_colour 'pale yellow'
_exptl_crystal_density_diffrn 1.241
_exptl_crystal_density_method 'not measured'
_exptl_crystal_description prism
_exptl_crystal_F_000 1844
_exptl_crystal_size_max 0.12
_exptl_crystal_size_mid 0.12
_exptl_crystal_size_min 0.12
_refine_diff_density_max 0.987
_refine_diff_density_min -0.564
_refine_diff_density_rms 0.060
_refine_ls_abs_structure_details 'Flack H D (1983), Acta Cryst. A39, 876-881'
_refine_ls_abs_structure_Flack 0.483(5)
_refine_ls_extinction_method none
_refine_ls_goodness_of_fit_ref 0.782
_refine_ls_hydrogen_treatment 'methyls rigid and other riding'
_refine_ls_matrix_type full
_refine_ls_number_parameters 475
_refine_ls_number_reflns 13135
_refine_ls_number_restraints 376
_refine_ls_restrained_S_all 0.794
_refine_ls_R_factor_all 0.0385
_refine_ls_R_factor_gt 0.0212
_refine_ls_shift/su_max 0.003
_refine_ls_shift/su_mean 0.000
_refine_ls_structure_factor_coef Fsqd
_refine_ls_weighting_details 'calc w=1/[\s^2^(Fo^2^)+(0.0096P)^2^+0.0000P] where P=(Fo^2^+2Fc^2^)/3'
_refine_ls_weighting_scheme calc
_refine_ls_wR_factor_gt 0.0297
_refine_ls_wR_factor_ref 0.0308
_reflns_number_gt 9519
_reflns_number_total 13135
_reflns_threshold_expression >2sigma(I)
_cod_data_source_file ic9024052_si_002_04.cif
_cod_data_source_block altr28
_cod_database_code 4315087

loop_
_symmetry_equiv_pos_as_xyz
'x, y, z'
'-x, -y, z+1/2'
'x+1/2, -y+1/2, z'
'-x+1/2, y+1/2, z+1/2'

loop_
_atom_site_label
_atom_site_type_symbol
_atom_site_fract_x
_atom_site_fract_y
_atom_site_fract_z
_atom_site_U_iso_or_equiv
_atom_site_adp_type
_atom_site_occupancy
_atom_site_symmetry_multiplicity
_atom_site_calc_flag
_atom_site_refinement_flags
_atom_site_disorder_assembly
_atom_site_disorder_group
Gd Gd 0.137767(4) 0.594125(6) 0.493869(16) 0.01185(2) Uani 1 1 d . . .
Si1 Si -0.06972(3) 0.60146(5) 0.48532(7) 0.01544(19) Uani 1 1 d . . .
Si2 Si 0.13416(3) 0.87074(4) 0.50793(4) 0.0182(2) Uani 1 1 d . . .
O1 O 0.12972(16) 0.6130(2) 0.35959(16) 0.0182(7) Uani 1 1 d U . .
O2 O 0.12205(15) 0.6044(2) 0.62695(16) 0.0169(7) Uani 1 1 d U . .
N1 N 0.20809(7) 0.46845(10) 0.4950(3) 0.0142(3) Uani 1 1 d U . .
N2 N 0.26629(18) 0.3298(3) 0.43612(18) 0.0141(8) Uani 1 1 d U . .
N3 N 0.26154(18) 0.3269(2) 0.55750(18) 0.0107(7) Uani 1 1 d U . .
C1 C 0.24078(8) 0.38620(12) 0.4953(3) 0.0117(4) Uani 1 1 d U . .
C2 C 0.3000(2) 0.2432(3) 0.4602(2) 0.0155(10) Uani 1 1 d U . .
H2 H 0.3212 0.1941 0.4297 0.019 Uiso 1 1 calc R . .
C3 C 0.2970(2) 0.2425(3) 0.5339(2) 0.0177(10) Uani 1 1 d U . .
H3 H 0.3159 0.1923 0.5651 0.021 Uiso 1 1 calc R . .
C4 C 0.2572(2) 0.3526(3) 0.3585(2) 0.0122(9) Uani 1 1 d U . .
C5 C 0.3120(2) 0.3927(2) 0.3202(2) 0.0146(8) Uani 1 1 d U . .
C6 C 0.30375(19) 0.4081(2) 0.24338(18) 0.0175(7) Uani 1 1 d U . .
H6 H 0.3400 0.4360 0.2150 0.021 Uiso 1 1 calc R . .
C7 C 0.24256(18) 0.3824(2) 0.2095(2) 0.0178(8) Uani 1 1 d U . .
H7 H 0.2373 0.3928 0.1578 0.021 Uiso 1 1 calc R . .
C8 C 0.18974(17) 0.3426(3) 0.24909(18) 0.0173(8) Uani 1 1 d U . .
H8 H 0.1486 0.3252 0.2243 0.021 Uiso 1 1 calc R . .
C9 C 0.19505(18) 0.3269(3) 0.32583(16) 0.0125(7) Uani 1 1 d U . .
C10 C 0.37870(15) 0.4207(2) 0.35841(15) 0.0187(7) Uani 1 1 d U . .
H10 H 0.3871 0.3696 0.3980 0.022 Uiso 1 1 calc R . .
C11 C 0.44135(13) 0.4211(2) 0.30778(14) 0.0267(7) Uani 1 1 d U . .
H11A H 0.4369 0.4753 0.2714 0.040 Uiso 1 1 calc R . .
H11B H 0.4446 0.3565 0.2820 0.040 Uiso 1 1 calc R . .
H11C H 0.4827 0.4318 0.3375 0.040 Uiso 1 1 calc R . .
C12 C 0.37118(15) 0.5228(2) 0.39648(14) 0.0246(6) Uani 1 1 d U . .
H12A H 0.4118 0.5361 0.4267 0.037 Uiso 1 1 calc R . .
H12B H 0.3305 0.5222 0.4282 0.037 Uiso 1 1 calc R . .
H12C H 0.3664 0.5755 0.3589 0.037 Uiso 1 1 calc R . .
C13 C 0.13719(16) 0.2808(2) 0.36861(15) 0.0202(6) Uani 1 1 d U . .
H13 H 0.1433 0.2999 0.4217 0.024 Uiso 1 1 calc R . .
C14 C 0.14030(15) 0.16704(18) 0.36406(14) 0.0361(7) Uani 1 1 d U . .
H14A H 0.1344 0.1459 0.3125 0.054 Uiso 1 1 calc R . .
H14B H 0.1038 0.1381 0.3944 0.054 Uiso 1 1 calc R . .
H14C H 0.1848 0.1437 0.3823 0.054 Uiso 1 1 calc R . .
C15 C 0.06697(13) 0.3190(2) 0.34407(15) 0.0259(7) Uani 1 1 d U . .
H15A H 0.0566 0.2931 0.2946 0.039 Uiso 1 1 calc R . .
H15B H 0.0673 0.3926 0.3428 0.039 Uiso 1 1 calc R . .
H15C H 0.0321 0.2959 0.3791 0.039 Uiso 1 1 calc R . .
C16 C 0.2586(2) 0.3573(3) 0.6325(2) 0.0138(9) Uani 1 1 d U . .
C17 C 0.20580(17) 0.3198(3) 0.67805(17) 0.0125(7) Uani 1 1 d U . .
C18 C 0.20654(17) 0.3454(3) 0.75180(18) 0.0190(8) Uani 1 1 d U . .
H18 H 0.1708 0.3224 0.7832 0.023 Uiso 1 1 calc R . .
C19 C 0.25825(18) 0.4039(2) 0.7811(2) 0.0198(8) Uani 1 1 d U . .
H19 H 0.2582 0.4198 0.8323 0.024 Uiso 1 1 calc R . .
C20 C 0.30974(19) 0.4390(2) 0.73623(19) 0.0214(8) Uani 1 1 d U . .
H20 H 0.3448 0.4794 0.7573 0.026 Uiso 1 1 calc R . .
C21 C 0.3121(2) 0.4174(2) 0.6616(2) 0.0164(8) Uani 1 1 d U . .
C22 C 0.15030(14) 0.2532(2) 0.64476(14) 0.0195(7) Uani 1 1 d U . .
H22 H 0.1718 0.2146 0.6034 0.023 Uiso 1 1 calc R . .
C23 C 0.09313(15) 0.3163(2) 0.61134(16) 0.0320(7) Uani 1 1 d U . .
H23A H 0.0706 0.3549 0.6505 0.048 Uiso 1 1 calc R . .
H23B H 0.0597 0.2721 0.5875 0.048 Uiso 1 1 calc R . .
H23C H 0.1123 0.3624 0.5745 0.048 Uiso 1 1 calc R . .
C24 C 0.12119(13) 0.17605(19) 0.69984(13) 0.0304(7) Uani 1 1 d U . .
H24A H 0.1589 0.1383 0.7224 0.046 Uiso 1 1 calc R . .
H24B H 0.0908 0.1296 0.6736 0.046 Uiso 1 1 calc R . .
H24C H 0.0954 0.2111 0.7385 0.046 Uiso 1 1 calc R . .
C25 C 0.36919(15) 0.4553(2) 0.61258(15) 0.0188(6) Uani 1 1 d U . .
H25 H 0.3602 0.4304 0.5613 0.023 Uiso 1 1 calc R . .
C26 C 0.37017(17) 0.56999(19) 0.60994(16) 0.0362(8) Uani 1 1 d U . .
H26A H 0.3261 0.5946 0.5915 0.054 Uiso 1 1 calc R . .
H26B H 0.4068 0.5925 0.5768 0.054 Uiso 1 1 calc R . .
H26C H 0.3782 0.5965 0.6598 0.054 Uiso 1 1 calc R . .
C27 C 0.43724(15) 0.4130(3) 0.63718(15) 0.0404(8) Uani 1 1 d U . .
H27A H 0.4490 0.4402 0.6859 0.061 Uiso 1 1 calc R . .
H27B H 0.4727 0.4317 0.6014 0.061 Uiso 1 1 calc R . .
H27C H 0.4341 0.3396 0.6402 0.061 Uiso 1 1 calc R . .
C28 C 0.01575(9) 0.54426(14) 0.4865(2) 0.0166(6) Uani 1 1 d U . .
H28A H 0.0150 0.5025 0.4411 0.020 Uiso 1 1 calc R . .
H28B H 0.0118 0.4956 0.5277 0.020 Uiso 1 1 calc R . .
C29 C -0.09639(12) 0.64669(18) 0.57902(12) 0.0230(6) Uani 1 1 d U . .
H29A H -0.0965 0.5902 0.6138 0.034 Uiso 1 1 calc R . .
H29B H -0.1424 0.6755 0.5761 0.034 Uiso 1 1 calc R . .
H29C H -0.0642 0.6981 0.5963 0.034 Uiso 1 1 calc R . .
C30 C -0.13884(13) 0.51373(17) 0.45531(11) 0.0291(6) Uani 1 1 d U . .
H30A H -0.1296 0.4906 0.4048 0.044 Uiso 1 1 calc R . .
H30B H -0.1829 0.5487 0.4566 0.044 Uiso 1 1 calc R . .
H30C H -0.1403 0.4559 0.4888 0.044 Uiso 1 1 calc R . .
C31 C -0.07720(13) 0.71171(19) 0.42157(13) 0.0277(6) Uani 1 1 d U . .
H31A H -0.0459 0.7649 0.4378 0.042 Uiso 1 1 calc R . .
H31B H -0.1243 0.7370 0.4224 0.042 Uiso 1 1 calc R . .
H31C H -0.0653 0.6910 0.3711 0.042 Uiso 1 1 calc R . .
C32 C 0.19215(8) 0.76386(12) 0.4984(3) 0.0165(4) Uani 1 1 d U . .
H32A H 0.2246 0.7651 0.5405 0.020 Uiso 1 1 calc R . .
H32B H 0.2192 0.7731 0.4526 0.020 Uiso 1 1 calc R . .
C33 C 0.17047(12) 0.99682(17) 0.53264(12) 0.0248(6) Uani 1 1 d U . .
H33A H 0.1952 0.9919 0.5797 0.037 Uiso 1 1 calc R . .
H33B H 0.1332 1.0456 0.5375 0.037 Uiso 1 1 calc R . .
H33C H 0.2019 1.0188 0.4936 0.037 Uiso 1 1 calc R . .
C34 C 0.08594(13) 0.8906(2) 0.41971(14) 0.0281(6) Uani 1 1 d U . .
H34A H 0.1180 0.9088 0.3802 0.042 Uiso 1 1 calc R . .
H34B H 0.0526 0.9448 0.4265 0.042 Uiso 1 1 calc R . .
H34C H 0.0620 0.8286 0.4063 0.042 Uiso 1 1 calc R . .
C35 C 0.06942(14) 0.84145(19) 0.58264(14) 0.0259(7) Uani 1 1 d U . .
H35A H 0.0419 0.7833 0.5677 0.039 Uiso 1 1 calc R . .
H35B H 0.0394 0.8996 0.5899 0.039 Uiso 1 1 calc R . .
H35C H 0.0933 0.8262 0.6290 0.039 Uiso 1 1 calc R . .
C36 C 0.07209(17) 0.6302(2) 0.31090(17) 0.0230(8) Uani 1 1 d U . .
H36A H 0.0583 0.7017 0.3116 0.028 Uiso 1 1 calc R . .
H36B H 0.0325 0.5884 0.3258 0.028 Uiso 1 1 calc R . .
C37 C 0.09756(19) 0.6002(2) 0.23522(19) 0.0246(9) Uani 1 1 d U . .
H37A H 0.0711 0.6337 0.1955 0.030 Uiso 1 1 calc R . .
H37B H 0.0953 0.5265 0.2281 0.030 Uiso 1 1 calc R . .
C38 C 0.17108(18) 0.6372(3) 0.2372(2) 0.0213(8) Uani 1 1 d U . .
H38A H 0.1999 0.6001 0.2014 0.026 Uiso 1 1 calc R . .
H38B H 0.1738 0.7099 0.2263 0.026 Uiso 1 1 calc R . .
C39 C 0.1923(2) 0.6151(3) 0.3160(2) 0.0191(9) Uani 1 1 d U . .
H39A H 0.2161 0.5496 0.3189 0.023 Uiso 1 1 calc R . .
H39B H 0.2235 0.6680 0.3345 0.023 Uiso 1 1 calc R . .
C40 C 0.1825(2) 0.6188(4) 0.6740(2) 0.0253(11) Uani 1 1 d U . .
H40A H 0.2073 0.6807 0.6598 0.030 Uiso 1 1 calc R . .
H40B H 0.2140 0.5609 0.6697 0.030 Uiso 1 1 calc R . .
C41 C 0.15474(18) 0.6273(3) 0.7528(2) 0.0221(9) Uani 1 1 d U . .
H41A H 0.1873 0.5987 0.7892 0.027 Uiso 1 1 calc R . .
H41B H 0.1452 0.6982 0.7660 0.027 Uiso 1 1 calc R . .
C42 C 0.08943(19) 0.5664(2) 0.74954(19) 0.0233(8) Uani 1 1 d U . .
H42A H 0.0989 0.4935 0.7533 0.028 Uiso 1 1 calc R . .
H42B H 0.0572 0.5862 0.7892 0.028 Uiso 1 1 calc R . .
C43 C 0.06224(16) 0.5940(2) 0.67395(16) 0.0184(7) Uani 1 1 d U . .
H43A H 0.0316 0.5406 0.6549 0.022 Uiso 1 1 calc R . .
H43B H 0.0364 0.6578 0.6761 0.022 Uiso 1 1 calc R . .

loop_
_atom_site_aniso_label
_atom_site_aniso_U_11
_atom_site_aniso_U_22
_atom_site_aniso_U_33
_atom_site_aniso_U_23
_atom_site_aniso_U_13
_atom_site_aniso_U_12
Gd 0.01307(4) 0.00996(4) 0.01251(4) 0.00066(11) 0.00030(14) 0.00245(5)
Si1 0.0137(2) 0.0158(3) 0.0168(6) -0.0007(4) 0.0015(3) -0.0020(2)
Si2 0.0172(3) 0.0122(2) 0.0252(6) 0.0014(3) -0.0002(4) 0.0007(3)
O1 0.0157(14) 0.0261(16) 0.0127(13) 0.0028(11) -0.0007(11) 0.0000(13)
O2 0.0145(12) 0.0212(16) 0.0151(13) -0.0023(12) -0.0017(11) 0.0025(12)
N1 0.0159(7) 0.0126(7) 0.0141(7) 0.0006(15) -0.0002(15) 0.0018(6)
N2 0.0194(14) 0.0140(14) 0.0090(12) 0.0029(10) -0.0022(10) 0.0033(11)
N3 0.0153(13) 0.0084(13) 0.0084(11) 0.0030(10) -0.0005(10) 0.0046(11)
C1 0.0117(8) 0.0125(9) 0.0110(8) -0.0031(16) 0.0004(16) -0.0013(6)
C2 0.0182(16) 0.0098(15) 0.0185(14) -0.0007(11) 0.0003(12) 0.0076(12)
C3 0.0225(17) 0.0134(15) 0.0172(15) 0.0014(12) -0.0018(13) 0.0036(13)
C4 0.0177(15) 0.0080(15) 0.0109(13) -0.0007(12) 0.0029(12) 0.0032(12)
C5 0.0167(13) 0.0091(14) 0.0180(13) -0.0030(10) -0.0037(11) 0.0022(11)
C6 0.0200(13) 0.0159(14) 0.0167(12) 0.0041(12) 0.0066(10) 0.0011(12)
C7 0.0247(15) 0.0164(14) 0.0122(13) -0.0006(11) -0.0049(11) -0.0006(12)
C8 0.0165(14) 0.0176(13) 0.0179(13) 0.0011(11) -0.0019(11) -0.0025(11)
C9 0.0179(14) 0.0115(13) 0.0082(12) -0.0004(10) 0.0017(10) 0.0045(11)
C10 0.0204(13) 0.0174(13) 0.0182(12) -0.0002(11) -0.0003(9) 0.0019(11)
C11 0.0188(11) 0.0330(15) 0.0283(12) -0.0017(12) -0.0001(11) 0.0010(11)
C12 0.0225(13) 0.0280(13) 0.0232(12) -0.0003(11) -0.0011(11) -0.0008(12)
C13 0.0208(13) 0.0212(13) 0.0186(12) -0.0002(10) -0.0018(12) -0.0043(12)
C14 0.0322(13) 0.0295(12) 0.0467(13) 0.0108(11) -0.0020(13) -0.0024(13)
C15 0.0267(13) 0.0252(13) 0.0259(13) 0.0015(11) 0.0009(11) -0.0011(11)
C16 0.0172(15) 0.0106(15) 0.0138(14) 0.0023(12) 0.0008(12) 0.0059(12)
C17 0.0136(13) 0.0108(13) 0.0130(13) 0.0020(10) -0.0044(10) 0.0009(10)
C18 0.0192(15) 0.0197(14) 0.0181(13) 0.0039(11) 0.0060(11) 0.0030(12)
C19 0.0260(15) 0.0202(14) 0.0131(12) -0.0035(12) -0.0061(11) 0.0026(13)
C20 0.0212(14) 0.0182(14) 0.0248(14) 0.0001(12) -0.0055(11) -0.0018(12)
C21 0.0202(14) 0.0121(15) 0.0169(13) 0.0002(11) -0.0039(11) -0.0002(11)
C22 0.0191(13) 0.0187(13) 0.0207(12) 0.0026(10) 0.0034(10) 0.0019(10)
C23 0.0298(14) 0.0276(14) 0.0386(14) 0.0058(12) -0.0086(12) -0.0059(12)
C24 0.0321(14) 0.0270(12) 0.0322(12) 0.0075(10) -0.0017(10) -0.0031(11)
C25 0.0173(13) 0.0197(14) 0.0195(12) 0.0019(10) -0.0020(11) -0.0046(12)
C26 0.0349(14) 0.0316(15) 0.0422(14) 0.0066(11) 0.0076(13) -0.0025(13)
C27 0.0326(13) 0.0406(15) 0.0480(15) 0.0090(14) 0.0031(13) 0.0008(13)
C28 0.0190(9) 0.0183(9) 0.0126(13) -0.0004(12) -0.0020(12) 0.0007(7)
C29 0.0192(12) 0.0244(12) 0.0253(12) -0.0020(10) 0.0018(10) 0.0043(11)
C30 0.0258(11) 0.0302(12) 0.0312(11) -0.0046(9) -0.0008(11) -0.0049(12)
C31 0.0228(12) 0.0295(13) 0.0309(12) 0.0048(11) 0.0009(10) 0.0041(11)
C32 0.0181(8) 0.0171(9) 0.0143(10) -0.0021(14) -0.0011(15) 0.0007(8)
C33 0.0234(12) 0.0220(12) 0.0291(12) 0.0021(10) -0.0020(10) 0.0018(10)
C34 0.0264(12) 0.0269(14) 0.0310(12) 0.0037(11) -0.0041(10) -0.0022(12)
C35 0.0284(13) 0.0204(12) 0.0289(13) 0.0020(11) 0.0071(11) 0.0043(11)
C36 0.0200(14) 0.0270(15) 0.0220(13) 0.0038(12) -0.0027(11) 0.0008(13)
C37 0.0292(15) 0.0253(16) 0.0194(13) 0.0034(12) -0.0038(11) -0.0006(13)
C38 0.0224(15) 0.0224(14) 0.0191(14) 0.0045(11) 0.0018(11) -0.0012(12)
C39 0.0189(15) 0.0211(16) 0.0172(14) 0.0031(12) 0.0054(11) 0.0009(12)
C40 0.0233(16) 0.0282(17) 0.0245(16) 0.0011(13) -0.0005(12) -0.0029(13)
C41 0.0281(17) 0.0232(14) 0.0149(12) -0.0020(10) -0.0019(11) 0.0022(12)
C42 0.0255(14) 0.0239(14) 0.0204(13) 0.0033(12) 0.0044(11) 0.0046(12)
C43 0.0158(12) 0.0229(14) 0.0164(11) 0.0016(11) 0.0050(9) 0.0025(12)

loop_
_atom_type_symbol
_atom_type_description
_atom_type_scat_dispersion_real
_atom_type_scat_dispersion_imag
_atom_type_scat_source
C C 0.0033 0.0016 'International Tables Vol C Tables 4.2.6.8 and 6.1.1.4'
H H 0.0000 0.0000 'International Tables Vol C Tables 4.2.6.8 and 6.1.1.4'
Gd Gd -0.1653 3.9035 'International Tables Vol C Tables 4.2.6.8 and 6.1.1.4'
N N 0.0061 0.0033 'International Tables Vol C Tables 4.2.6.8 and 6.1.1.4'
O O 0.0106 0.0060 'International Tables Vol C Tables 4.2.6.8 and 6.1.1.4'
Si Si 0.0817 0.0704 'International Tables Vol C Tables 4.2.6.8 and 6.1.1.4'

loop_
_geom_angle_atom_site_label_1
_geom_angle_atom_site_label_2
_geom_angle_atom_site_label_3
_geom_angle
_geom_angle_site_symmetry_1
_geom_angle_site_symmetry_3
_geom_angle_publ_flag
N1 Gd O2 96.60(14) . . ?
N1 Gd O1 97.42(14) . . ?
O2 Gd O1 165.73(4) . . ?
N1 Gd C28 113.86(6) . . ?
O2 Gd C28 86.93(12) . . ?
O1 Gd C28 84.96(12) . . ?
N1 Gd C32 115.35(5) . . ?
O2 Gd C32 88.29(14) . . ?
O1 Gd C32 88.13(15) . . ?
C28 Gd C32 130.79(6) . . ?
C28 Si1 C30 113.75(11) . . ?
C28 Si1 C29 112.12(17) . . ?
C30 Si1 C29 105.21(11) . . ?
C28 Si1 C31 113.80(14) . . ?
C30 Si1 C31 104.80(12) . . ?
C29 Si1 C31 106.42(12) . . ?
C32 Si2 C34 110.06(18) . . ?
C32 Si2 C33 118.96(10) . . ?
C34 Si2 C33 105.47(11) . . ?
C32 Si2 C35 108.77(15) . . ?
C34 Si2 C35 107.45(10) . . ?
C33 Si2 C35 105.54(11) . . ?
C36 O1 C39 108.8(3) . . ?
C36 O1 Gd 132.0(2) . . ?
C39 O1 Gd 119.0(2) . . ?
C43 O2 C40 108.8(3) . . ?
C43 O2 Gd 132.5(2) . . ?
C40 O2 Gd 118.6(2) . . ?
C1 N1 Gd 170.85(12) . . ?
C2 N2 C1 111.9(3) . . ?
C2 N2 C4 122.2(4) . . ?
C1 N2 C4 125.8(3) . . ?
C3 N3 C16 123.1(3) . . ?
C3 N3 C1 110.3(3) . . ?
C16 N3 C1 125.6(3) . . ?
N1 C1 N2 129.7(5) . . ?
N1 C1 N3 128.6(5) . . ?
N2 C1 N3 101.72(13) . . ?
C3 C2 N2 107.2(5) . . ?
C2 C3 N3 108.9(5) . . ?
C5 C4 C9 123.9(4) . . ?
C5 C4 N2 118.1(4) . . ?
C9 C4 N2 117.8(4) . . ?
C4 C5 C6 117.4(4) . . ?
C4 C5 C10 122.1(3) . . ?
C6 C5 C10 120.5(3) . . ?
C7 C6 C5 119.7(3) . . ?
C8 C7 C6 121.2(3) . . ?
C7 C8 C9 121.3(3) . . ?
C4 C9 C8 116.5(3) . . ?
C4 C9 C13 122.6(3) . . ?
C8 C9 C13 120.9(3) . . ?
C5 C10 C11 114.6(2) . . ?
C5 C10 C12 109.8(2) . . ?
C11 C10 C12 110.0(2) . . ?
C9 C13 C14 110.5(3) . . ?
C9 C13 C15 113.0(2) . . ?
C14 C13 C15 110.6(2) . . ?
C17 C16 N3 119.1(4) . . ?
C17 C16 C21 121.6(4) . . ?
N3 C16 C21 119.1(4) . . ?
C18 C17 C16 118.0(3) . . ?
C18 C17 C22 122.2(3) . . ?
C16 C17 C22 119.8(3) . . ?
C17 C18 C19 121.2(3) . . ?
C20 C19 C18 120.2(3) . . ?
C19 C20 C21 122.0(3) . . ?
C20 C21 C16 117.1(4) . . ?
C20 C21 C25 121.9(3) . . ?
C16 C21 C25 121.0(3) . . ?
C23 C22 C17 111.0(2) . . ?
C23 C22 C24 110.7(2) . . ?
C17 C22 C24 113.3(2) . . ?
C21 C25 C27 110.7(3) . . ?
C21 C25 C26 111.1(3) . . ?
C27 C25 C26 111.7(3) . . ?
Si1 C28 Gd 139.91(10) . . ?
Si2 C32 Gd 116.31(8) . . ?
O1 C36 C37 104.6(3) . . ?
C36 C37 C38 101.9(3) . . ?
C39 C38 C37 102.6(3) . . ?
O1 C39 C38 106.5(3) . . ?
O2 C40 C41 105.3(3) . . ?
C42 C41 C40 102.9(3) . . ?
C43 C42 C41 101.7(3) . . ?
O2 C43 C42 105.6(3) . . ?

loop_
_geom_bond_atom_site_label_1
_geom_bond_atom_site_label_2
_geom_bond_distance
_geom_bond_site_symmetry_2
_geom_bond_publ_flag
Gd N1 2.1654(13) . ?
Gd O2 2.428(3) . ?
Gd O1 2.444(3) . ?
Gd C28 2.4795(17) . ?
Gd C32 2.4983(17) . ?
Si1 C28 1.8363(18) . ?
Si1 C30 1.866(2) . ?
Si1 C29 1.871(3) . ?
Si1 C31 1.871(3) . ?
Si2 C32 1.8272(18) . ?
Si2 C34 1.871(2) . ?
Si2 C33 1.876(2) . ?
Si2 C35 1.891(2) . ?
O1 C36 1.447(4) . ?
O1 C39 1.455(5) . ?
O2 C43 1.452(4) . ?
O2 C40 1.468(5) . ?
N1 C1 1.2678(19) . ?
N2 C2 1.397(5) . ?
N2 C1 1.398(5) . ?
N2 C4 1.446(5) . ?
N3 C3 1.387(5) . ?
N3 C16 1.416(5) . ?
N3 C1 1.432(5) . ?
C2 C3 1.332(2) . ?
C4 C5 1.382(6) . ?
C4 C9 1.393(5) . ?
C5 C6 1.412(5) . ?
C5 C10 1.523(5) . ?
C6 C7 1.386(5) . ?
C7 C8 1.363(4) . ?
C8 C9 1.406(4) . ?
C9 C13 1.501(4) . ?
C10 C11 1.529(3) . ?
C10 C12 1.531(3) . ?
C13 C14 1.518(3) . ?
C13 C15 1.529(4) . ?
C16 C17 1.411(5) . ?
C16 C21 1.418(6) . ?
C17 C18 1.375(4) . ?
C17 C22 1.525(4) . ?
C18 C19 1.381(4) . ?
C19 C20 1.374(5) . ?
C20 C21 1.379(5) . ?
C21 C25 1.511(5) . ?
C22 C23 1.522(4) . ?
C22 C24 1.539(3) . ?
C25 C27 1.511(4) . ?
C25 C26 1.528(3) . ?
C36 C37 1.509(4) . ?
C37 C38 1.519(5) . ?
C38 C39 1.511(5) . ?
C40 C41 1.528(5) . ?
C41 C42 1.514(5) . ?
C42 C43 1.511(4) . ?

loop_
_geom_torsion_atom_site_label_1
_geom_torsion_atom_site_label_2
_geom_torsion_atom_site_label_3
_geom_torsion_atom_site_label_4
_geom_torsion
_geom_torsion_site_symmetry_1
_geom_torsion_site_symmetry_2
_geom_torsion_site_symmetry_3
_geom_torsion_site_symmetry_4
_geom_torsion_publ_flag
N1 Gd O1 C36 136.6(3) . . . . ?
O2 Gd O1 C36 -32.5(4) . . . . ?
C28 Gd O1 C36 23.2(3) . . . . ?
C32 Gd O1 C36 -108.1(3) . . . . ?
N1 Gd O1 C39 -48.3(3) . . . . ?
O2 Gd O1 C39 142.6(3) . . . . ?
C28 Gd O1 C39 -161.8(3) . . . . ?
C32 Gd O1 C39 67.0(3) . . . . ?
N1 Gd O2 C43 -119.0(3) . . . . ?
O1 Gd O2 C43 50.2(4) . . . . ?
C28 Gd O2 C43 -5.3(3) . . . . ?
C32 Gd O2 C43 125.7(3) . . . . ?
N1 Gd O2 C40 57.4(3) . . . . ?
O1 Gd O2 C40 -133.5(3) . . . . ?
C28 Gd O2 C40 171.0(3) . . . . ?
C32 Gd O2 C40 -58.0(3) . . . . ?
O2 Gd N1 C1 88(3) . . . . ?
O1 Gd N1 C1 -90(3) . . . . ?
C28 Gd N1 C1 -2(3) . . . . ?
C32 Gd N1 C1 179(100) . . . . ?
Gd N1 C1 N2 91(3) . . . . ?
Gd N1 C1 N3 -89(3) . . . . ?
C2 N2 C1 N1 179.6(3) . . . . ?
C4 N2 C1 N1 -3.4(5) . . . . ?
C2 N2 C1 N3 -0.1(3) . . . . ?
C4 N2 C1 N3 176.9(5) . . . . ?
C3 N3 C1 N1 -179.4(3) . . . . ?
C16 N3 C1 N1 -10.6(5) . . . . ?
C3 N3 C1 N2 0.3(3) . . . . ?
C16 N3 C1 N2 169.1(5) . . . . ?
C1 N2 C2 C3 -0.1(6) . . . . ?
C4 N2 C2 C3 -177.3(5) . . . . ?
N2 C2 C3 N3 0.3(7) . . . . ?
C16 N3 C3 C2 -169.5(5) . . . . ?
C1 N3 C3 C2 -0.4(6) . . . . ?
C2 N2 C4 C5 -78.9(5) . . . . ?
C1 N2 C4 C5 104.3(5) . . . . ?
C2 N2 C4 C9 97.1(5) . . . . ?
C1 N2 C4 C9 -79.7(5) . . . . ?
C9 C4 C5 C6 0.0(6) . . . . ?
N2 C4 C5 C6 175.8(3) . . . . ?
C9 C4 C5 C10 179.4(3) . . . . ?
N2 C4 C5 C10 -4.9(6) . . . . ?
C4 C5 C6 C7 -0.5(5) . . . . ?
C10 C5 C6 C7 -179.8(3) . . . . ?
C5 C6 C7 C8 0.2(5) . . . . ?
C6 C7 C8 C9 0.6(5) . . . . ?
C5 C4 C9 C8 0.7(6) . . . . ?
N2 C4 C9 C8 -175.1(3) . . . . ?
C5 C4 C9 C13 178.2(3) . . . . ?
N2 C4 C9 C13 2.5(6) . . . . ?
C7 C8 C9 C4 -1.0(5) . . . . ?
C7 C8 C9 C13 -178.6(3) . . . . ?
C4 C5 C10 C11 155.5(3) . . . . ?
C6 C5 C10 C11 -25.2(4) . . . . ?
C4 C5 C10 C12 -80.1(4) . . . . ?
C6 C5 C10 C12 99.2(3) . . . . ?
C4 C9 C13 C14 -93.2(4) . . . . ?
C8 C9 C13 C14 84.2(4) . . . . ?
C4 C9 C13 C15 142.2(3) . . . . ?
C8 C9 C13 C15 -40.3(4) . . . . ?
C3 N3 C16 C17 -89.4(5) . . . . ?
C1 N3 C16 C17 103.1(4) . . . . ?
C3 N3 C16 C21 85.1(5) . . . . ?
C1 N3 C16 C21 -82.4(5) . . . . ?
N3 C16 C17 C18 176.0(3) . . . . ?
C21 C16 C17 C18 1.6(6) . . . . ?
N3 C16 C17 C22 -4.1(5) . . . . ?
C21 C16 C17 C22 -178.4(3) . . . . ?
C16 C17 C18 C19 -1.6(5) . . . . ?
C22 C17 C18 C19 178.4(3) . . . . ?
C17 C18 C19 C20 1.0(5) . . . . ?
C18 C19 C20 C21 -0.3(5) . . . . ?
C19 C20 C21 C16 0.3(5) . . . . ?
C19 C20 C21 C25 -179.4(3) . . . . ?
C17 C16 C21 C20 -1.0(6) . . . . ?
N3 C16 C21 C20 -175.3(3) . . . . ?
C17 C16 C21 C25 178.7(3) . . . . ?
N3 C16 C21 C25 4.4(6) . . . . ?
C18 C17 C22 C23 94.7(4) . . . . ?
C16 C17 C22 C23 -85.3(4) . . . . ?
C18 C17 C22 C24 -30.6(4) . . . . ?
C16 C17 C22 C24 149.4(3) . . . . ?
C20 C21 C25 C27 62.5(4) . . . . ?
C16 C21 C25 C27 -117.2(4) . . . . ?
C20 C21 C25 C26 -62.3(4) . . . . ?
C16 C21 C25 C26 118.0(4) . . . . ?
C30 Si1 C28 Gd 165.8(3) . . . . ?
C29 Si1 C28 Gd -75.0(4) . . . . ?
C31 Si1 C28 Gd 45.9(4) . . . . ?
N1 Gd C28 Si1 178.2(3) . . . . ?
O2 Gd C28 Si1 82.3(3) . . . . ?
O1 Gd C28 Si1 -85.9(4) . . . . ?
C32 Gd C28 Si1 -2.8(5) . . . . ?
C34 Si2 C32 Gd -71.5(3) . . . . ?
C33 Si2 C32 Gd 166.69(15) . . . . ?
C35 Si2 C32 Gd 45.9(3) . . . . ?
N1 Gd C32 Si2 -173.5(2) . . . . ?
O2 Gd C32 Si2 -77.0(3) . . . . ?
O1 Gd C32 Si2 89.2(3) . . . . ?
C28 Gd C32 Si2 7.5(4) . . . . ?
C39 O1 C36 C37 22.9(4) . . . . ?
Gd O1 C36 C37 -161.7(2) . . . . ?
O1 C36 C37 C38 -37.5(3) . . . . ?
C36 C37 C38 C39 37.6(4) . . . . ?
C36 O1 C39 C38 1.3(4) . . . . ?
Gd O1 C39 C38 -174.8(2) . . . . ?
C37 C38 C39 O1 -24.6(4) . . . . ?
C43 O2 C40 C41 -5.7(4) . . . . ?
Gd O2 C40 C41 177.2(2) . . . . ?
O2 C40 C41 C42 28.0(4) . . . . ?
C40 C41 C42 C43 -38.8(4) . . . . ?
C40 O2 C43 C42 -19.2(4) . . . . ?
Gd O2 C43 C42 157.4(2) . . . . ?
C41 C42 C43 O2 36.2(3) . . . . ?
